data_2240293
loop_
_publ_author_name
'Airoldi, Annalisa'
'Bettoni, Piergiorgio'
'Donnola, Monica'
'Calestani, Gianluca'
'Rizzoli, Corrado'

_publ_section_title
;
 Crystal structure of zwitterionic
 3-(2-hydroxy-2-phosphonato-2-phosphonoethyl)imidazo[1,2-<i>a</i>]pyridin-1-ium
 monohydrate (minodronic acid monohydrate): a redetermination
;
_journal_coeditor_code SU5037
_journal_issue 1
_journal_name_full 'Acta Crystallographica Section E'
_journal_page_first 51
_journal_page_last 54
_journal_paper_doi 10.1107/S2056989014026863
_journal_volume 71
_journal_year 2015
_chemical_formula_iupac 'C9 H12 N2 O7 P2, H2 O'
_chemical_formula_moiety 'C9 H12 N2 O7 P2, H2 O'
_chemical_formula_sum 'C9 H14 N2 O8 P2'
_chemical_formula_weight 340.16
_chemical_name_systematic
;3-(2-Hydroxy-2-phosphonato-2-phosphonoethyl)imidazo[1,2-<i>a</i>]pyridin-1-ium
monohydrate
;
_space_group_crystal_system triclinic
_space_group_IT_number 2
_space_group_name_Hall '-P 1'
_space_group_name_H-M_alt 'P -1'
_symmetry_space_group_name_Hall '-P 1'
_symmetry_space_group_name_H-M 'P -1'
_atom_sites_solution_hydrogens mixed
_audit_creation_method SHELXL-2014/6
_cell_angle_alpha 75.0136(17)
_cell_angle_beta 77.2716(17)
_cell_angle_gamma 88.5706(18)
_cell_formula_units_Z 2
_cell_length_a 7.3668(11)
_cell_length_b 8.9833(12)
_cell_length_c 9.9733(18)
_cell_measurement_reflns_used 227
_cell_measurement_temperature 294(2)
_cell_measurement_theta_max 21.32
_cell_measurement_theta_min 8.20
_cell_volume 621.54(17)
_computing_cell_refinement
;
SAINT (Bruker, 2008)
;
_computing_data_collection
;
APEX2 (Bruker, 2008)
;
_computing_data_reduction
;
SAINT (Bruker, 2008)
;
_computing_molecular_graphics
;
<i>ORTEP-3 for Windows</i> (Farrugia, 2012) and <i>SCHAKAL99</i>
(Keller,
1999)
;
_computing_publication_material
;
publCIF (Westrip, 2010)
;
_computing_structure_refinement
;
SHELXL2014 (Sheldrick, 2008)
;
_computing_structure_solution
;
SIR97 (Altomare <i>et al.</i>, 1999)
;
_diffrn_ambient_temperature 294(2)
_diffrn_measured_fraction_theta_full 1.000
_diffrn_measured_fraction_theta_max 0.914
_diffrn_measurement_device_type 'Bruker SMART 1000 CCD'
_diffrn_measurement_method '\w scan'
_diffrn_radiation_type MoK\a
_diffrn_radiation_wavelength 0.71073
_diffrn_reflns_av_R_equivalents 0.0197
_diffrn_reflns_limit_h_max 10
_diffrn_reflns_limit_h_min -11
_diffrn_reflns_limit_k_max 13
_diffrn_reflns_limit_k_min -12
_diffrn_reflns_limit_l_max 14
_diffrn_reflns_limit_l_min -14
_diffrn_reflns_number 10459
_diffrn_reflns_theta_full 25.242
_diffrn_reflns_theta_max 32.317
_diffrn_reflns_theta_min 2.168
_exptl_absorpt_coefficient_mu 0.396
_exptl_absorpt_correction_T_max 0.746
_exptl_absorpt_correction_T_min 0.640
_exptl_absorpt_correction_type multi-scan
_exptl_absorpt_process_details
;
(SADABS; Bruker, 2008)
;
_exptl_crystal_colour colourless
_exptl_crystal_density_diffrn 1.818
_exptl_crystal_description block
_exptl_crystal_F_000 352
_exptl_crystal_size_max 0.180
_exptl_crystal_size_mid 0.150
_exptl_crystal_size_min 0.100
_refine_diff_density_max 0.554
_refine_diff_density_min -0.277
_refine_ls_extinction_method none
_refine_ls_goodness_of_fit_ref 1.072
_refine_ls_hydrogen_treatment mixed
_refine_ls_matrix_type full
_refine_ls_number_parameters 218
_refine_ls_number_reflns 4054
_refine_ls_number_restraints 0
_refine_ls_restrained_S_all 1.072
_refine_ls_R_factor_all 0.0415
_refine_ls_R_factor_gt 0.0346
_refine_ls_shift/su_max 0.001
_refine_ls_shift/su_mean 0.000
_refine_ls_structure_factor_coef Fsqd
_refine_ls_weighting_details 'w=1/[\s^2^(Fo^2^)+(0.0600P)^2^+0.1062P] where P=(Fo^2^+2Fc^2^)/3'
_refine_ls_weighting_scheme calc
_refine_ls_wR_factor_gt 0.0969
_refine_ls_wR_factor_ref 0.1007
_reflns_number_gt 3413
_reflns_number_total 4054
_reflns_threshold_expression I>2\s(I)
_cod_data_source_file su5037sup1.cif
_cod_data_source_block I
_cod_database_code 2240293
_cod_database_fobs_code 2240293
_shelx_space_group_comment
;
 The symmetry employed for this shelxl refinement is uniquely
 defined by the following loop, which should always be
 used as a source of symmetry information in preference
 to the above space-group names. They are only intended
 as comments.
;
_shelx_estimated_absorpt_t_min 0.932
_shelx_estimated_absorpt_t_max 0.961
_shelxl_version_number 2014/6

loop_
_space_group_symop_operation_xyz
'x, y, z'
'-x, -y, -z'

loop_
_atom_site_type_symbol
_atom_site_label
_atom_site_fract_x
_atom_site_fract_y
_atom_site_fract_z
_atom_site_U_iso_or_equiv
_atom_site_adp_type
_atom_site_calc_flag
_atom_site_occupancy
P P1 0.51328(4) -0.00236(4) 0.28423(3) 0.01430(9) Uani d 1
P P2 0.17313(4) 0.13064(4) 0.15681(3) 0.01514(9) Uani d 1
O O1 0.49943(14) 0.25308(12) 0.08484(10) 0.0206(2) Uani d 1
H H1O 0.576(3) 0.303(3) 0.098(2) 0.039(6) Uiso d 1
O O2 0.67125(13) 0.05492(12) 0.33555(10) 0.0208(2) Uani d 1
O O3 0.56833(15) -0.09174(12) 0.17446(11) 0.0232(2) Uani d 1
O O4 0.37247(14) -0.10822(11) 0.41416(11) 0.0214(2) Uani d 1
H H4O 0.349(4) -0.080(3) 0.496(3) 0.070(8) Uiso d 1
O O5 0.22204(14) 0.01195(11) 0.06740(11) 0.0213(2) Uani d 1
H H5O 0.298(4) 0.044(3) -0.016(3) 0.072(8) Uiso d 1
O O6 0.10307(14) 0.27806(12) 0.08260(12) 0.0258(2) Uani d 1
O O7 0.03415(14) 0.04399(13) 0.29628(11) 0.0240(2) Uani d 1
H H7O -0.079(3) 0.054(3) 0.300(3) 0.050(7) Uiso d 1
O O8 0.77583(16) 0.42957(14) 0.09502(14) 0.0301(3) Uani d 1
H H81 0.800(3) 0.515(3) 0.038(3) 0.049(7) Uiso d 1
H H82 0.884(3) 0.379(3) 0.086(2) 0.049(6) Uiso d 1
N N1 0.25482(18) 0.67430(14) 0.19284(13) 0.0225(2) Uani d 1
H H1N 0.277(3) 0.769(3) 0.148(2) 0.047(6) Uiso d 1
N N2 0.09082(15) 0.46468(12) 0.31543(12) 0.0158(2) Uani d 1
C C1 0.38347(17) 0.16943(14) 0.21539(13) 0.0138(2) Uani d 1
C C2 0.34325(19) 0.26352(15) 0.32898(14) 0.0189(2) Uani d 1
H H2A 0.2507 0.2061 0.4098 0.023 Uiso calc 1
H H2B 0.4565 0.2705 0.3619 0.023 Uiso calc 1
C C3 0.27645(18) 0.42267(15) 0.28236(14) 0.0176(2) Uani d 1
C C4 0.3748(2) 0.55521(16) 0.20766(15) 0.0219(3) Uani d 1
H H4 0.5030 0.5637 0.1723 0.026 Uiso calc 1
C C5 0.08150(19) 0.62025(15) 0.25700(14) 0.0182(2) Uani d 1
C C6 -0.0888(2) 0.69424(16) 0.27288(16) 0.0236(3) Uani d 1
H H6 -0.0965 0.7984 0.2295 0.028 Uiso calc 1
C C7 -0.2424(2) 0.60818(17) 0.35401(17) 0.0260(3) Uani d 1
H H7 -0.3572 0.6541 0.3670 0.031 Uiso calc 1
C C8 -0.2293(2) 0.44988(17) 0.41874(16) 0.0240(3) Uani d 1
H H8 -0.3350 0.3937 0.4766 0.029 Uiso calc 1
C C9 -0.06486(19) 0.37863(15) 0.39786(15) 0.0200(3) Uani d 1
H H9 -0.0576 0.2737 0.4385 0.024 Uiso calc 1

loop_
_atom_site_aniso_label
_atom_site_aniso_U_11
_atom_site_aniso_U_22
_atom_site_aniso_U_33
_atom_site_aniso_U_12
_atom_site_aniso_U_13
_atom_site_aniso_U_23
P1 0.01367(15) 0.01350(15) 0.01500(15) 0.00313(11) -0.00231(11) -0.00340(11)
P2 0.01371(15) 0.01476(16) 0.01648(16) 0.00114(11) -0.00367(11) -0.00301(11)
O1 0.0207(5) 0.0207(5) 0.0165(4) -0.0069(4) -0.0002(4) -0.0004(4)
O2 0.0134(4) 0.0274(5) 0.0221(5) 0.0026(4) -0.0045(4) -0.0072(4)
O3 0.0304(5) 0.0192(5) 0.0202(5) 0.0075(4) -0.0029(4) -0.0084(4)
O4 0.0239(5) 0.0183(5) 0.0185(4) -0.0037(4) -0.0016(4) -0.0008(4)
O5 0.0248(5) 0.0190(5) 0.0213(5) -0.0009(4) -0.0038(4) -0.0084(4)
O6 0.0243(5) 0.0199(5) 0.0327(6) 0.0059(4) -0.0123(4) -0.0016(4)
O7 0.0138(5) 0.0324(6) 0.0216(5) -0.0010(4) -0.0005(4) -0.0024(4)
O8 0.0204(5) 0.0258(6) 0.0404(7) -0.0019(4) -0.0044(5) -0.0036(5)
N1 0.0259(6) 0.0131(5) 0.0244(6) -0.0003(4) 0.0008(5) -0.0028(4)
N2 0.0186(5) 0.0112(5) 0.0179(5) 0.0024(4) -0.0037(4) -0.0044(4)
C1 0.0132(5) 0.0131(5) 0.0142(5) 0.0004(4) -0.0017(4) -0.0028(4)
C2 0.0235(6) 0.0156(6) 0.0192(6) 0.0063(5) -0.0070(5) -0.0060(5)
C3 0.0188(6) 0.0149(6) 0.0198(6) 0.0035(4) -0.0034(5) -0.0070(5)
C4 0.0206(6) 0.0193(6) 0.0247(7) 0.0010(5) -0.0007(5) -0.0077(5)
C5 0.0236(6) 0.0121(5) 0.0183(6) 0.0021(4) -0.0033(5) -0.0040(4)
C6 0.0277(7) 0.0164(6) 0.0273(7) 0.0077(5) -0.0080(6) -0.0059(5)
C7 0.0221(7) 0.0264(7) 0.0324(7) 0.0079(5) -0.0074(6) -0.0121(6)
C8 0.0197(6) 0.0240(7) 0.0271(7) -0.0017(5) -0.0015(5) -0.0075(5)
C9 0.0222(6) 0.0153(6) 0.0211(6) -0.0018(5) -0.0029(5) -0.0038(5)

loop_
_atom_type_symbol
_atom_type_description
_atom_type_scat_dispersion_real
_atom_type_scat_dispersion_imag
_atom_type_scat_source
C C 0.0033 0.0016 'International Tables Vol C Tables 4.2.6.8 and 6.1.1.4'
H H 0.0000 0.0000 'International Tables Vol C Tables 4.2.6.8 and 6.1.1.4'
N N 0.0061 0.0033 'International Tables Vol C Tables 4.2.6.8 and 6.1.1.4'
O O 0.0106 0.0060 'International Tables Vol C Tables 4.2.6.8 and 6.1.1.4'
P P 0.1023 0.0942 'International Tables Vol C Tables 4.2.6.8 and 6.1.1.4'

loop_
_geom_angle_atom_site_label_1
_geom_angle_atom_site_label_2
_geom_angle_atom_site_label_3
_geom_angle
O3 P1 O2 116.20(6)
O3 P1 O4 107.20(6)
O2 P1 O4 109.85(6)
O3 P1 C1 110.32(6)
O2 P1 C1 106.68(6)
O4 P1 C1 106.17(6)
O6 P2 O5 115.07(6)
O6 P2 O7 113.46(6)
O5 P2 O7 105.64(6)
O6 P2 C1 109.47(6)
O5 P2 C1 107.81(6)
O7 P2 C1 104.75(6)
C1 O1 H1O 111.6(16)
P1 O4 H4O 116.9(17)
P2 O5 H5O 116.7(18)
P2 O7 H7O 118.0(17)
H81 O8 H82 105(2)
C5 N1 C4 109.26(12)
C5 N1 H1N 121.0(15)
C4 N1 H1N 129.6(15)
C9 N2 C5 120.93(11)
C9 N2 C3 130.37(11)
C5 N2 C3 108.59(11)
O1 C1 C2 112.48(10)
O1 C1 P2 101.50(8)
C2 C1 P2 112.69(8)
O1 C1 P1 106.38(8)
C2 C1 P1 107.91(8)
P2 C1 P1 115.68(7)
C3 C2 C1 116.39(11)
C3 C2 H2A 108.2
C1 C2 H2A 108.2
C3 C2 H2B 108.2
C1 C2 H2B 108.2
H2A C2 H2B 107.3
C4 C3 N2 105.72(11)
C4 C3 C2 129.60(13)
N2 C3 C2 124.62(12)
C3 C4 N1 109.01(13)
C3 C4 H4 125.5
N1 C4 H4 125.5
N1 C5 N2 107.39(11)
N1 C5 C6 131.56(13)
N2 C5 C6 121.04(12)
C7 C6 C5 117.60(13)
C7 C6 H6 121.2
C5 C6 H6 121.2
C6 C7 C8 120.72(13)
C6 C7 H7 119.6
C8 C7 H7 119.6
C9 C8 C7 120.97(13)
C9 C8 H8 119.5
C7 C8 H8 119.5
C8 C9 N2 118.63(12)
C8 C9 H9 120.7
N2 C9 H9 120.7

loop_
_geom_bond_atom_site_label_1
_geom_bond_atom_site_label_2
_geom_bond_distance
P1 O3 1.5001(10)
P1 O2 1.5197(10)
P1 O4 1.5745(10)
P1 C1 1.8534(13)
P2 O6 1.4817(10)
P2 O5 1.5468(10)
P2 O7 1.5625(10)
P2 C1 1.8426(13)
O1 C1 1.4233(15)
O1 H1O 0.78(2)
O4 H4O 0.90(3)
O5 H5O 0.88(3)
O7 H7O 0.83(2)
O8 H81 0.83(3)
O8 H82 0.91(2)
N1 C5 1.3363(18)
N1 C4 1.3700(18)
N1 H1N 0.85(2)
N2 C9 1.3743(17)
N2 C5 1.3744(16)
N2 C3 1.4004(17)
C1 C2 1.5558(17)
C2 C3 1.4914(18)
C2 H2A 0.9700
C2 H2B 0.9700
C3 C4 1.3580(19)
C4 H4 0.9300
C5 C6 1.4022(19)
C6 C7 1.360(2)
C6 H6 0.9300
C7 C8 1.412(2)
C7 H7 0.9300
C8 C9 1.356(2)
C8 H8 0.9300
C9 H9 0.9300

loop_
_geom_hbond_atom_site_label_D
_geom_hbond_atom_site_label_H
_geom_hbond_atom_site_label_A
_geom_hbond_site_symmetry_A
_geom_hbond_distance_DH
_geom_hbond_distance_HA
_geom_hbond_distance_DA
_geom_hbond_angle_DHA
O1 H1O O8 1_555 0.78(3) 1.87(3) 2.6468(18) 169(2)
O4 H4O O2 2_656 0.90(3) 1.73(3) 2.6116(16) 169(3)
O5 H5O O3 2_655 0.88(3) 1.62(3) 2.4973(14) 175(3)
O7 H7O O2 1_455 0.83(2) 1.80(2) 2.6183(14) 170(2)
O8 H81 O6 2_665 0.82(2) 1.99(2) 2.8011(15) 169(3)
O8 H82 O6 1_655 0.91(2) 1.83(2) 2.7334(16) 175(2)
N1 H1N O5 1_565 0.85(2) 2.18(3) 2.9930(15) 158(2)
C2 H2B O2 1_555 0.97 2.50 3.0224(17) 114
C4 H4 O8 1_555 0.93 2.40 3.2079(19) 145
C8 H8 O4 2_556 0.93 2.51 3.1704(17) 128
